data_1558586
loop_
_publ_author_name
'Mirzaei, Saber'
'Castro, Edison'
'Hern\'andez S\'anchez, Ra\'ul'

_publ_section_title
;
 Tubularenes
;
_journal_name_full 'Chemical Science'
_journal_paper_doi 10.1039/D0SC03384G
_journal_year 2020
_chemical_formula_moiety 'C52 H40 N4 O4, 0.5(C2 H3 N)'
_chemical_formula_sum 'C53 H41.5 N4.5 O4'
_chemical_formula_weight 805.40
_chemical_name_systematic tubular[4,8]arene
_space_group_crystal_system orthorhombic
_space_group_IT_number 62
_space_group_name_Hall '-P 2ac 2n'
_space_group_name_H-M_alt 'P n m a'
_atom_sites_solution_hydrogens geom
_audit_creation_date 2019-12-11
_audit_creation_method
;
Olex2 1.2
(compiled 2018.05.29 svn.r3508 for OlexSys, GUI svn.r5506)
;
_audit_update_record
;
2020-04-03 deposited with the CCDC.	2020-07-14 downloaded from the CCDC.
;
_cell_angle_alpha 90.00(3)
_cell_angle_beta 90.00(3)
_cell_angle_gamma 90.00(3)
_cell_formula_units_Z 8
_cell_length_a 16.087(3)
_cell_length_b 25.358(5)
_cell_length_c 21.354(4)
_cell_measurement_reflns_used 4744
_cell_measurement_temperature 150(2)
_cell_measurement_theta_max 52.01
_cell_measurement_theta_min 2.71
_cell_volume 8711(3)
_computing_cell_refinement 'SAINT V8.38A (?, 2016)'
_computing_data_collection 'APEX2 V2014.9-0'
_computing_data_reduction 'SAINT V8.38A (?, 2016)'
_computing_molecular_graphics 'Olex2 (Dolomanov et al., 2009)'
_computing_publication_material 'Olex2 (Dolomanov et al., 2009)'
_computing_structure_refinement 'XL (Sheldrick, 2008)'
_computing_structure_solution 'SHELXT 2014/5 (Sheldrick, 2014)'
_diffrn_ambient_temperature 149.98
_diffrn_measured_fraction_theta_full 0.998
_diffrn_measured_fraction_theta_max 0.986
_diffrn_measurement_device_type 'Bruker APEX-II CCD'
_diffrn_measurement_method '\f and \w scans'
_diffrn_radiation_type CuK\a
_diffrn_radiation_wavelength 1.54184
_diffrn_reflns_av_R_equivalents 0.2880
_diffrn_reflns_av_unetI/netI 0.1221
_diffrn_reflns_Laue_measured_fraction_full 0.998
_diffrn_reflns_Laue_measured_fraction_max 0.986
_diffrn_reflns_limit_h_max 19
_diffrn_reflns_limit_h_min -19
_diffrn_reflns_limit_k_max 28
_diffrn_reflns_limit_k_min -30
_diffrn_reflns_limit_l_max 25
_diffrn_reflns_limit_l_min -25
_diffrn_reflns_number 86455
_diffrn_reflns_point_group_measured_fraction_full 0.998
_diffrn_reflns_point_group_measured_fraction_max 0.986
_diffrn_reflns_theta_full 67.684
_diffrn_reflns_theta_max 71.306
_diffrn_reflns_theta_min 2.705
_diffrn_standards_number 0
_exptl_absorpt_coefficient_mu 0.623
_exptl_absorpt_correction_T_max 0.7535
_exptl_absorpt_correction_T_min 0.4477
_exptl_absorpt_correction_type multi-scan
_exptl_absorpt_process_details
'SADABS-2016/2 (Bruker,2016/2) was used for absorption correction. wR2(int) was 0.1392 before and 0.0641 after correction. The Ratio of minimum to maximum transmission is 0.5942. The \l/2 correction factor is Not present.'
_exptl_crystal_colour 'clear yellowish yellow'
_exptl_crystal_colour_lustre clear
_exptl_crystal_colour_modifier yellowish
_exptl_crystal_colour_primary yellow
_exptl_crystal_density_diffrn 1.228
_exptl_crystal_description block
_exptl_crystal_F_000 3384
_exptl_crystal_size_max 0.07
_exptl_crystal_size_mid 0.05
_exptl_crystal_size_min 0.05
_refine_diff_density_max 0.236
_refine_diff_density_min -0.295
_refine_diff_density_rms 0.059
_refine_ls_extinction_method none
_refine_ls_goodness_of_fit_ref 0.957
_refine_ls_hydrogen_treatment constr
_refine_ls_matrix_type full
_refine_ls_number_parameters 568
_refine_ls_number_reflns 8540
_refine_ls_number_restraints 0
_refine_ls_restrained_S_all 0.957
_refine_ls_R_factor_all 0.1829
_refine_ls_R_factor_gt 0.0786
_refine_ls_shift/su_max 0.000
_refine_ls_shift/su_mean 0.000
_refine_ls_structure_factor_coef Fsqd
_refine_ls_weighting_details 'w=1/[\s^2^(Fo^2^)+(0.1177P)^2^] where P=(Fo^2^+2Fc^2^)/3'
_refine_ls_weighting_scheme calc
_refine_ls_wR_factor_gt 0.1911
_refine_ls_wR_factor_ref 0.2527
_reflns_Friedel_coverage 0.000
_reflns_number_gt 3540
_reflns_number_total 8540
_reflns_threshold_expression 'I > 2\s(I)'
_cod_data_source_file d0sc03384g2.cif
_cod_data_source_block shorty_c5_0m_a
_cod_original_formula_sum 'C53 H41.50 N4.50 O4'
_cod_database_code 1558586
_shelx_shelxl_version_number 2018/3
_shelx_space_group_comment
;
The symmetry employed for this shelxl refinement is uniquely defined
by the following loop, which should always be used as a source of
symmetry information in preference to the above space-group names.
They are only intended as comments.
;
_shelx_estimated_absorpt_t_max 0.970
_shelx_estimated_absorpt_t_min 0.958
_olex2_refinement_description
;
1. Fixed Uiso
 At 1.2 times of:
  All C(H) groups, All C(H,H) groups
 At 1.5 times of:
  All C(H,H,H) groups
2. Others
 Fixed Sof: H2SA(0.5) H2SB(0.5) H2SC(0.5)
3.a Ternary CH refined with riding coordinates:
 C33(H33), C40(H40)
3.b Secondary CH2 refined with riding coordinates:
 C45(H45A,H45B), C46(H46A,H46B), C47(H47A,H47B), C48(H48A,H48B), C50(H50A,
 H50B), C51(H51A,H51B), C52(H52A,H52B), C53(H53A,H53B)
3.c Aromatic/amide H refined with riding coordinates:
 C2(H2), C3(H3), C5(H5), C6(H6), C11(H11), C12(H12), C14(H14), C15(H15),
 C17(H17), C18(H18), C23(H23), C24(H24), C29(H29), C32(H32), C36(H36), C39(H39),
  C43(H43), C44(H44)
3.d Idealised Me refined as rotating group:
 C49(H49A,H49B,H49C), C54(H54A,H54B,H54C), C2S(H2SA,H2SB,H2SC)
;
_olex2_submission_special_instructions 'No special instructions were received'

loop_
_space_group_symop_operation_xyz
'x, y, z'
'-x+1/2, -y, z+1/2'
'-x, y+1/2, -z'
'x+1/2, -y+1/2, -z+1/2'
'-x, -y, -z'
'x-1/2, y, -z-1/2'
'x, -y-1/2, z'
'-x-1/2, y-1/2, z-1/2'

loop_
_atom_site_label
_atom_site_type_symbol
_atom_site_fract_x
_atom_site_fract_y
_atom_site_fract_z
_atom_site_U_iso_or_equiv
_atom_site_adp_type
_atom_site_occupancy
_atom_site_site_symmetry_order
_atom_site_calc_flag
_atom_site_refinement_flags_posn
_atom_site_refinement_flags_adp
_atom_site_refinement_flags_occupancy
_atom_site_disorder_assembly
_atom_site_disorder_group
O1 O 0.59707(19) 0.65508(13) 0.65408(14) 0.0436(8) Uani 1 1 d . . . . .
O2 O 0.5242(2) 0.57879(13) 0.58098(15) 0.0464(8) Uani 1 1 d . . . . .
O3 O 0.3381(2) 0.58002(14) 0.40470(16) 0.0530(9) Uani 1 1 d . . . . .
O4 O 0.2602(2) 0.65469(15) 0.33335(16) 0.0550(10) Uani 1 1 d . . . . .
N1 N 0.7169(3) 0.65024(17) 0.59541(18) 0.0475(10) Uani 1 1 d . . . . .
N2 N 0.6416(3) 0.57348(17) 0.5203(2) 0.0484(11) Uani 1 1 d . . . . .
N3 N 0.4447(3) 0.57394(18) 0.3327(2) 0.0548(12) Uani 1 1 d . . . . .
N4 N 0.3631(3) 0.64952(19) 0.2590(2) 0.0559(12) Uani 1 1 d . . . . .
C1 C 0.7233(3) 0.5446(2) 0.4049(3) 0.0536(14) Uani 1 1 d . . . . .
C2 C 0.6496(3) 0.5153(2) 0.4052(3) 0.0510(13) Uani 1 1 d . . . . .
H2 H 0.636232 0.494618 0.440923 0.061 Uiso 1 1 calc R . . . .
C3 C 0.5956(4) 0.5158(2) 0.3547(3) 0.0565(14) Uani 1 1 d . . . . .
H3 H 0.545871 0.495702 0.356563 0.068 Uiso 1 1 calc R . . . .
C4 C 0.6130(3) 0.5454(2) 0.3011(2) 0.0492(13) Uani 1 1 d . . . . .
C5 C 0.6923(3) 0.5688(2) 0.2971(3) 0.0580(15) Uani 1 1 d . . . . .
H5 H 0.709107 0.585056 0.259068 0.070 Uiso 1 1 calc R . . . .
C6 C 0.7459(3) 0.5684(2) 0.3477(3) 0.0567(14) Uani 1 1 d . . . . .
H6 H 0.798949 0.584506 0.343859 0.068 Uiso 1 1 calc R . . . .
C7 C 0.5515(3) 0.5643(2) 0.2541(3) 0.0598(15) Uani 1 1 d . . . . .
C8 C 0.4742(3) 0.5870(2) 0.2744(3) 0.0561(15) Uani 1 1 d . . . . .
C9 C 0.4343(3) 0.6249(2) 0.2379(3) 0.0562(15) Uani 1 1 d . . . . .
C10 C 0.4680(3) 0.6406(2) 0.1780(2) 0.0581(15) Uani 1 1 d . . . . .
C11 C 0.5322(3) 0.6101(3) 0.1550(3) 0.0653(16) Uani 1 1 d . . . . .
H11 H 0.548310 0.614078 0.112433 0.078 Uiso 1 1 calc R . . . .
C12 C 0.5739(4) 0.5737(3) 0.1920(3) 0.0664(17) Uani 1 1 d . . . . .
H12 H 0.619124 0.554646 0.174504 0.080 Uiso 1 1 calc R . . . .
C13 C 0.4534(3) 0.6943(3) 0.1546(2) 0.0597(15) Uani 1 1 d . . . . .
C14 C 0.3783(3) 0.7231(2) 0.1574(2) 0.0604(16) Uani 1 1 d . . . . .
H14 H 0.326894 0.704662 0.159267 0.073 Uiso 1 1 calc R . . . .
C15 C 0.5253(3) 0.7231(2) 0.1404(2) 0.0606(16) Uani 1 1 d . . . . .
H15 H 0.575121 0.704822 0.130536 0.073 Uiso 1 1 calc R . . . .
C16 C 0.7679(3) 0.5641(2) 0.4603(2) 0.0514(13) Uani 1 1 d . . . . .
C17 C 0.8534(3) 0.5727(2) 0.4593(3) 0.0594(15) Uani 1 1 d . . . . .
H17 H 0.887167 0.552442 0.431812 0.071 Uiso 1 1 calc R . . . .
C18 C 0.8904(3) 0.6102(2) 0.4975(3) 0.0630(16) Uani 1 1 d . . . . .
H18 H 0.948859 0.614992 0.494532 0.076 Uiso 1 1 calc R . . . .
C19 C 0.8467(3) 0.6411(2) 0.5399(2) 0.0535(14) Uani 1 1 d . . . . .
C20 C 0.7616(3) 0.6257(2) 0.5500(2) 0.0495(13) Uani 1 1 d . . . . .
C21 C 0.7236(3) 0.5868(2) 0.5113(2) 0.0506(13) Uani 1 1 d . . . . .
C22 C 0.8745(3) 0.6945(2) 0.5583(3) 0.0527(14) Uani 1 1 d . . . . .
C23 C 0.9156(3) 0.7230(2) 0.5115(3) 0.0575(15) Uani 1 1 d . . . . .
H23 H 0.944004 0.704556 0.479199 0.069 Uiso 1 1 calc R . . . .
C24 C 0.8487(3) 0.7228(2) 0.6106(2) 0.0497(13) Uani 1 1 d . . . . .
H24 H 0.830762 0.704395 0.646893 0.060 Uiso 1 1 calc R . . . .
C25 C 0.6399(3) 0.6350(2) 0.6033(2) 0.0420(12) Uani 1 1 d . . . . .
C26 C 0.6024(3) 0.5957(2) 0.5654(2) 0.0427(12) Uani 1 1 d . . . . .
C27 C 0.3760(3) 0.5970(2) 0.3501(2) 0.0524(14) Uani 1 1 d . . . . .
C28 C 0.3355(3) 0.6352(2) 0.3131(2) 0.0516(14) Uani 1 1 d . . . . .
C29 C 0.5994(4) 0.750000 0.6472(3) 0.0413(16) Uani 1 2 d S T P . .
H29 H 0.658443 0.750001 0.646808 0.050 Uiso 1 2 calc RS T P . .
C30 C 0.5555(3) 0.70361(19) 0.6475(2) 0.0388(11) Uani 1 1 d . . . . .
C31 C 0.4679(3) 0.70197(19) 0.6490(2) 0.0377(10) Uani 1 1 d . . . . .
C32 C 0.4278(4) 0.750000 0.6494(3) 0.0431(17) Uani 1 2 d S T P . .
H32 H 0.368791 0.750000 0.649946 0.052 Uiso 1 2 calc RS T P . .
C33 C 0.4220(3) 0.64995(19) 0.6505(2) 0.0414(11) Uani 1 1 d . . . . .
H33 H 0.461085 0.623307 0.668513 0.050 Uiso 1 1 calc R . . . .
C34 C 0.4020(3) 0.63215(19) 0.5845(2) 0.0397(11) Uani 1 1 d . . . . .
C35 C 0.4556(3) 0.60050(19) 0.5497(2) 0.0414(11) Uani 1 1 d . . . . .
C36 C 0.4378(3) 0.58373(19) 0.4894(2) 0.0458(12) Uani 1 1 d . . . . .
H36 H 0.475035 0.561688 0.466955 0.055 Uiso 1 1 calc R . . . .
C37 C 0.3637(3) 0.6003(2) 0.4633(2) 0.0459(12) Uani 1 1 d . . . . .
C38 C 0.3075(3) 0.6328(2) 0.4940(2) 0.0441(12) Uani 1 1 d . . . . .
C39 C 0.3289(3) 0.64879(19) 0.5546(2) 0.0416(11) Uani 1 1 d . . . . .
H39 H 0.292472 0.671836 0.576422 0.050 Uiso 1 1 calc R . . . .
C40 C 0.2259(3) 0.6500(2) 0.4637(2) 0.0505(13) Uani 1 1 d . . . . .
H40 H 0.211542 0.622910 0.431402 0.061 Uiso 1 1 calc R . . . .
C41 C 0.2388(3) 0.7019(2) 0.4295(2) 0.0477(13) Uani 1 1 d . . . . .
C42 C 0.2591(3) 0.7029(2) 0.3653(2) 0.0517(14) Uani 1 1 d . . . . .
C43 C 0.2686(4) 0.750000 0.3344(3) 0.052(2) Uani 1 2 d S T P . .
H43 H 0.281772 0.750000 0.291005 0.063 Uiso 1 2 calc RS T P . .
C44 C 0.2305(4) 0.750000 0.4587(3) 0.0456(18) Uani 1 2 d S T P . .
H44 H 0.218115 0.749999 0.502185 0.055 Uiso 1 2 calc RS T P . .
C45 C 0.1528(3) 0.6525(2) 0.5102(2) 0.0512(14) Uani 1 1 d . . . . .
H45A H 0.166743 0.678268 0.543364 0.061 Uiso 1 1 calc R . . . .
H45B H 0.103339 0.665949 0.487736 0.061 Uiso 1 1 calc R . . . .
C46 C 0.1304(3) 0.6009(2) 0.5408(3) 0.0573(14) Uani 1 1 d . . . . .
H46A H 0.181786 0.582309 0.553581 0.069 Uiso 1 1 calc R . . . .
H46B H 0.100645 0.578310 0.510333 0.069 Uiso 1 1 calc R . . . .
C47 C 0.0754(4) 0.6098(2) 0.5981(3) 0.0637(16) Uani 1 1 d . . . . .
H47A H 0.107945 0.629739 0.629625 0.076 Uiso 1 1 calc R . . . .
H47B H 0.027924 0.632260 0.585553 0.076 Uiso 1 1 calc R . . . .
C48 C 0.0418(4) 0.5609(3) 0.6289(3) 0.0760(19) Uani 1 1 d . . . . .
H48A H 0.088510 0.537995 0.641948 0.091 Uiso 1 1 calc R . . . .
H48B H 0.007461 0.541058 0.598456 0.091 Uiso 1 1 calc R . . . .
C49 C -0.0107(4) 0.5751(3) 0.6859(4) 0.094(2) Uani 1 1 d . . . . .
H49A H -0.057171 0.597618 0.672819 0.141 Uiso 1 1 calc GR . . . .
H49B H 0.023622 0.594088 0.716340 0.141 Uiso 1 1 calc GR . . . .
H49C H -0.032454 0.542837 0.705036 0.141 Uiso 1 1 calc GR . . . .
C50 C 0.3458(3) 0.6519(2) 0.6941(2) 0.0448(12) Uani 1 1 d . . . . .
H50A H 0.363322 0.666479 0.735073 0.054 Uiso 1 1 calc R . . . .
H50B H 0.304400 0.676465 0.676029 0.054 Uiso 1 1 calc R . . . .
C51 C 0.3040(3) 0.5987(2) 0.7051(2) 0.0499(13) Uani 1 1 d . . . . .
H51A H 0.344817 0.573882 0.723350 0.060 Uiso 1 1 calc R . . . .
H51B H 0.285173 0.584130 0.664535 0.060 Uiso 1 1 calc R . . . .
C52 C 0.2294(3) 0.6039(2) 0.7493(3) 0.0621(15) Uani 1 1 d . . . . .
H52A H 0.246445 0.624851 0.786290 0.075 Uiso 1 1 calc R . . . .
H52B H 0.184918 0.623696 0.727555 0.075 Uiso 1 1 calc R . . . .
C53 C 0.1942(4) 0.5514(2) 0.7717(3) 0.0710(18) Uani 1 1 d . . . . .
H53A H 0.138402 0.557340 0.789971 0.085 Uiso 1 1 calc R . . . .
H53B H 0.187806 0.527482 0.735414 0.085 Uiso 1 1 calc R . . . .
C54 C 0.2483(4) 0.5259(2) 0.8192(3) 0.0736(19) Uani 1 1 d . . . . .
H54A H 0.301256 0.515937 0.799855 0.110 Uiso 1 1 calc GR . . . .
H54B H 0.220700 0.494304 0.835539 0.110 Uiso 1 1 calc GR . . . .
H54C H 0.258683 0.550606 0.853641 0.110 Uiso 1 1 calc GR . . . .
N1S N 1.1927(4) 0.750000 0.6393(3) 0.0660(19) Uani 1 2 d S T P . .
C1S C 1.1290(5) 0.750000 0.6611(4) 0.057(2) Uani 1 2 d S T P . .
C2S C 1.0450(5) 0.750000 0.6863(4) 0.085(3) Uani 1 2 d S T P . .
H2SA H 1.006811 0.765040 0.655318 0.128 Uiso 0.5 1 calc GR . . A -1
H2SB H 1.043399 0.771222 0.724619 0.128 Uiso 0.5 1 calc GR . . A -1
H2SC H 1.028224 0.713738 0.695876 0.128 Uiso 0.5 1 calc GR . . A -1

loop_
_atom_site_aniso_label
_atom_site_aniso_U_11
_atom_site_aniso_U_22
_atom_site_aniso_U_33
_atom_site_aniso_U_23
_atom_site_aniso_U_13
_atom_site_aniso_U_12
O1 0.0375(17) 0.058(2) 0.0356(19) 0.0036(15) 0.0028(14) 0.0084(16)
O2 0.0405(19) 0.054(2) 0.044(2) 0.0041(15) 0.0068(15) -0.0003(16)
O3 0.042(2) 0.073(3) 0.044(2) -0.0121(17) 0.0100(16) -0.0148(17)
O4 0.0310(18) 0.087(3) 0.047(2) -0.0116(18) 0.0013(15) -0.0005(17)
N1 0.039(2) 0.063(3) 0.040(2) 0.0006(19) 0.0032(19) 0.001(2)
N2 0.040(2) 0.056(3) 0.050(3) -0.002(2) 0.008(2) 0.000(2)
N3 0.045(3) 0.072(3) 0.047(3) -0.013(2) 0.004(2) -0.008(2)
N4 0.039(2) 0.088(4) 0.041(3) -0.011(2) 0.004(2) -0.007(2)
C1 0.046(3) 0.058(4) 0.057(4) -0.009(3) 0.010(3) 0.002(3)
C2 0.050(3) 0.047(3) 0.056(3) -0.002(2) 0.009(3) -0.006(2)
C3 0.054(3) 0.058(4) 0.057(4) -0.008(3) 0.017(3) -0.005(3)
C4 0.048(3) 0.052(4) 0.047(3) -0.008(2) 0.006(2) -0.004(2)
C5 0.048(3) 0.072(4) 0.053(4) -0.003(3) 0.016(3) -0.005(3)
C6 0.045(3) 0.069(4) 0.056(4) 0.001(3) 0.014(3) -0.009(3)
C7 0.044(3) 0.084(4) 0.051(3) -0.010(3) 0.010(3) -0.002(3)
C8 0.049(3) 0.074(4) 0.046(3) -0.011(3) 0.010(3) -0.009(3)
C9 0.041(3) 0.082(4) 0.045(3) -0.011(3) 0.002(3) -0.005(3)
C10 0.046(3) 0.088(5) 0.040(3) -0.007(3) -0.001(3) 0.000(3)
C11 0.046(3) 0.100(5) 0.049(4) -0.012(3) 0.006(3) 0.004(3)
C12 0.055(4) 0.090(5) 0.055(4) -0.016(3) 0.016(3) -0.008(3)
C13 0.043(3) 0.095(5) 0.041(3) -0.008(3) 0.009(2) -0.001(3)
C14 0.033(3) 0.104(5) 0.044(3) 0.001(3) -0.002(2) 0.002(2)
C15 0.037(3) 0.101(5) 0.043(3) -0.003(3) 0.006(3) 0.004(3)
C16 0.045(3) 0.061(4) 0.048(3) -0.003(2) 0.006(2) 0.002(3)
C17 0.040(3) 0.076(4) 0.062(4) -0.010(3) 0.010(3) 0.008(3)
C18 0.039(3) 0.086(5) 0.064(4) -0.011(3) 0.002(3) 0.002(3)
C19 0.030(2) 0.085(4) 0.046(3) 0.000(3) 0.004(2) 0.006(3)
C20 0.041(3) 0.060(4) 0.048(3) 0.001(2) 0.004(2) 0.005(2)
C21 0.038(3) 0.067(4) 0.046(3) 0.002(2) 0.007(2) 0.007(3)
C22 0.032(3) 0.070(4) 0.056(3) 0.000(3) -0.003(2) 0.002(3)
C23 0.032(3) 0.094(4) 0.046(3) -0.003(3) 0.007(2) 0.000(2)
C24 0.029(2) 0.074(4) 0.046(3) 0.000(2) -0.006(2) 0.003(2)
C25 0.040(3) 0.050(3) 0.036(3) 0.005(2) 0.002(2) 0.001(2)
C26 0.035(3) 0.047(3) 0.046(3) 0.008(2) 0.005(2) 0.005(2)
C27 0.042(3) 0.072(4) 0.043(3) -0.021(3) 0.000(2) -0.009(3)
C28 0.033(3) 0.076(4) 0.045(3) -0.016(3) 0.002(2) -0.011(3)
C29 0.033(3) 0.052(5) 0.039(4) 0.000 0.002(3) 0.000
C30 0.030(2) 0.051(3) 0.036(3) 0.000(2) 0.001(2) 0.003(2)
C31 0.032(2) 0.052(3) 0.029(2) -0.0009(19) -0.0006(19) -0.001(2)
C32 0.037(4) 0.048(5) 0.044(4) 0.000 -0.001(3) 0.000
C33 0.037(3) 0.046(3) 0.041(3) 0.003(2) 0.007(2) 0.004(2)
C34 0.033(2) 0.048(3) 0.038(3) -0.001(2) 0.006(2) -0.002(2)
C35 0.037(3) 0.045(3) 0.043(3) 0.001(2) 0.004(2) -0.005(2)
C36 0.042(3) 0.052(3) 0.043(3) -0.003(2) 0.007(2) -0.006(2)
C37 0.040(3) 0.059(3) 0.038(3) 0.001(2) 0.001(2) -0.012(2)
C38 0.027(2) 0.065(4) 0.040(3) 0.000(2) 0.004(2) -0.008(2)
C39 0.031(2) 0.056(3) 0.037(3) -0.003(2) 0.005(2) -0.003(2)
C40 0.029(3) 0.080(4) 0.042(3) -0.006(3) 0.003(2) -0.005(2)
C41 0.020(2) 0.080(4) 0.043(3) -0.002(3) -0.004(2) -0.004(2)
C42 0.029(2) 0.075(4) 0.051(3) -0.006(3) 0.002(2) -0.003(3)
C43 0.034(4) 0.089(7) 0.034(4) 0.000 0.000(3) 0.000
C44 0.022(3) 0.076(6) 0.038(4) 0.000 -0.002(3) 0.000
C45 0.030(2) 0.077(4) 0.047(3) -0.008(3) 0.005(2) -0.006(2)
C46 0.044(3) 0.075(4) 0.053(3) -0.005(3) 0.005(3) -0.010(3)
C47 0.050(3) 0.081(5) 0.060(4) 0.001(3) 0.007(3) -0.008(3)
C48 0.065(4) 0.093(5) 0.070(4) 0.006(3) 0.016(3) -0.008(4)
C49 0.083(5) 0.102(6) 0.098(6) 0.004(4) 0.046(4) -0.013(4)
C50 0.039(3) 0.060(4) 0.035(3) 0.000(2) 0.004(2) 0.001(2)
C51 0.043(3) 0.057(4) 0.050(3) 0.001(2) 0.009(2) -0.003(2)
C52 0.051(3) 0.076(4) 0.060(4) -0.007(3) 0.013(3) -0.012(3)
C53 0.061(4) 0.076(5) 0.076(5) -0.006(3) 0.019(3) -0.009(3)
C54 0.085(5) 0.061(4) 0.076(5) 0.007(3) 0.016(4) -0.005(3)
N1S 0.052(4) 0.082(5) 0.065(5) 0.000 0.009(4) 0.000
C1S 0.050(5) 0.077(6) 0.044(5) 0.000 -0.003(4) 0.000
C2S 0.053(5) 0.148(10) 0.055(6) 0.000 0.007(4) 0.000

loop_
_atom_type_symbol
_atom_type_description
_atom_type_scat_dispersion_real
_atom_type_scat_dispersion_imag
_atom_type_scat_source
C C 0.0181 0.0091 'International Tables Vol C Tables 4.2.6.8 and 6.1.1.4'
H H 0.0000 0.0000 'International Tables Vol C Tables 4.2.6.8 and 6.1.1.4'
N N 0.0311 0.0180 'International Tables Vol C Tables 4.2.6.8 and 6.1.1.4'
O O 0.0492 0.0322 'International Tables Vol C Tables 4.2.6.8 and 6.1.1.4'

loop_
_geom_angle_atom_site_label_1
_geom_angle_atom_site_label_2
_geom_angle_atom_site_label_3
_geom_angle
_geom_angle_site_symmetry_1
_geom_angle_site_symmetry_3
_geom_angle_publ_flag
C25 O1 C30 118.7(4) . . ?
C26 O2 C35 119.0(4) . . ?
C27 O3 C37 120.3(4) . . ?
C28 O4 C42 118.5(4) . . ?
C25 N1 C20 117.2(5) . . ?
C26 N2 C21 118.0(5) . . ?
C27 N3 C8 116.3(5) . . ?
C28 N4 C9 116.9(5) . . ?
C2 C1 C6 116.8(5) . . ?
C2 C1 C16 126.0(5) . . ?
C6 C1 C16 115.3(5) . . ?
C1 C2 H2 119.3 . . ?
C3 C2 C1 121.5(5) . . ?
C3 C2 H2 119.3 . . ?
C2 C3 H3 119.4 . . ?
C2 C3 C4 121.2(5) . . ?
C4 C3 H3 119.4 . . ?
C3 C4 C5 117.2(5) . . ?
C3 C4 C7 126.4(5) . . ?
C5 C4 C7 115.1(5) . . ?
C4 C5 H5 119.5 . . ?
C6 C5 C4 121.0(5) . . ?
C6 C5 H5 119.5 . . ?
C1 C6 H6 119.4 . . ?
C5 C6 C1 121.3(5) . . ?
C5 C6 H6 119.4 . . ?
C8 C7 C4 120.2(5) . . ?
C12 C7 C4 121.6(5) . . ?
C12 C7 C8 116.2(6) . . ?
N3 C8 C7 118.4(5) . . ?
N3 C8 C9 121.0(5) . . ?
C9 C8 C7 120.4(5) . . ?
N4 C9 C8 120.7(5) . . ?
N4 C9 C10 118.4(5) . . ?
C8 C9 C10 120.9(5) . . ?
C9 C10 C13 119.8(5) . . ?
C11 C10 C9 116.1(6) . . ?
C11 C10 C13 121.2(5) . . ?
C10 C11 H11 119.0 . . ?
C10 C11 C12 122.1(6) . . ?
C12 C11 H11 119.0 . . ?
C7 C12 H12 119.0 . . ?
C11 C12 C7 122.0(6) . . ?
C11 C12 H12 119.0 . . ?
C14 C13 C10 127.0(5) . . ?
C15 C13 C10 115.2(5) . . ?
C15 C13 C14 116.4(6) . . ?
C13 C14 H14 119.4 . . ?
C14 C14 C13 121.1(3) 7_575 . ?
C14 C14 H14 119.4 7_575 . ?
C13 C15 H15 119.3 . . ?
C15 C15 C13 121.5(3) 7_575 . ?
C15 C15 H15 119.3 7_575 . ?
C17 C16 C1 121.5(5) . . ?
C17 C16 C21 116.3(5) . . ?
C21 C16 C1 120.5(5) . . ?
C16 C17 H17 119.3 . . ?
C18 C17 C16 121.4(5) . . ?
C18 C17 H17 119.3 . . ?
C17 C18 H18 118.2 . . ?
C17 C18 C19 123.6(5) . . ?
C19 C18 H18 118.2 . . ?
C18 C19 C20 115.1(5) . . ?
C18 C19 C22 122.4(5) . . ?
C20 C19 C22 119.9(5) . . ?
N1 C20 C19 119.0(5) . . ?
N1 C20 C21 120.3(5) . . ?
C21 C20 C19 120.7(5) . . ?
N2 C21 C16 119.2(5) . . ?
N2 C21 C20 120.0(5) . . ?
C16 C21 C20 120.6(5) . . ?
C23 C22 C19 115.3(5) . . ?
C24 C22 C19 126.5(5) . . ?
C24 C22 C23 116.6(5) . . ?
C22 C23 H23 119.5 . . ?
C23 C23 C22 121.1(3) 7_575 . ?
C23 C23 H23 119.5 7_575 . ?
C22 C24 H24 119.5 . . ?
C24 C24 C22 121.1(3) 7_575 . ?
C24 C24 H24 119.5 7_575 . ?
O1 C25 C26 119.6(4) . . ?
N1 C25 O1 117.7(4) . . ?
N1 C25 C26 122.4(5) . . ?
O2 C26 C25 118.1(4) . . ?
N2 C26 O2 119.8(5) . . ?
N2 C26 C25 121.9(4) . . ?
O3 C27 C28 118.8(5) . . ?
N3 C27 O3 118.3(5) . . ?
N3 C27 C28 122.7(5) . . ?
O4 C28 C27 118.5(5) . . ?
N4 C28 O4 118.9(5) . . ?
N4 C28 C27 122.4(5) . . ?
C30 C29 H29 121.0 7_575 . ?
C30 C29 H29 121.0 . . ?
C30 C29 C30 118.1(6) 7_575 . ?
O1 C30 C31 116.5(4) . . ?
C29 C30 O1 120.4(4) . . ?
C29 C30 C31 122.6(5) . . ?
C30 C31 C33 121.0(4) . . ?
C32 C31 C30 116.2(5) . . ?
C32 C31 C33 122.8(5) . . ?
C31 C32 C31 124.2(7) . 7_575 ?
C31 C32 H32 117.9 . . ?
C31 C32 H32 117.9 7_575 . ?
C31 C33 H33 106.9 . . ?
C31 C33 C34 110.1(4) . . ?
C31 C33 C50 111.9(4) . . ?
C34 C33 H33 106.9 . . ?
C34 C33 C50 113.8(4) . . ?
C50 C33 H33 106.9 . . ?
C35 C34 C33 122.4(4) . . ?
C35 C34 C39 116.8(4) . . ?
C39 C34 C33 120.7(4) . . ?
C34 C35 O2 117.4(4) . . ?
C36 C35 O2 119.0(4) . . ?
C36 C35 C34 122.9(5) . . ?
C35 C36 H36 121.3 . . ?
C37 C36 C35 117.4(5) . . ?
C37 C36 H36 121.3 . . ?
C36 C37 O3 119.9(5) . . ?
C36 C37 C38 123.5(5) . . ?
C38 C37 O3 116.4(4) . . ?
C37 C38 C39 116.6(4) . . ?
C37 C38 C40 121.9(4) . . ?
C39 C38 C40 121.4(4) . . ?
C34 C39 H39 118.7 . . ?
C38 C39 C34 122.7(5) . . ?
C38 C39 H39 118.7 . . ?
C38 C40 H40 107.2 . . ?
C38 C40 C45 113.2(4) . . ?
C41 C40 C38 109.5(4) . . ?
C41 C40 H40 107.2 . . ?
C41 C40 C45 112.3(4) . . ?
C45 C40 H40 107.2 . . ?
C42 C41 C40 121.1(5) . . ?
C44 C41 C40 122.4(5) . . ?
C44 C41 C42 116.5(6) . . ?
O4 C42 C41 117.4(5) . . ?
C43 C42 O4 121.6(5) . . ?
C43 C42 C41 120.7(6) . . ?
C42 C43 C42 120.9(7) . 7_575 ?
C42 C43 H43 119.6 . . ?
C42 C43 H43 119.6 7_575 . ?
C41 C44 C41 124.8(7) . 7_575 ?
C41 C44 H44 117.6 . . ?
C41 C44 H44 117.6 7_575 . ?
C40 C45 H45A 108.4 . . ?
C40 C45 H45B 108.4 . . ?
H45A C45 H45B 107.5 . . ?
C46 C45 C40 115.3(4) . . ?
C46 C45 H45A 108.4 . . ?
C46 C45 H45B 108.4 . . ?
C45 C46 H46A 109.4 . . ?
C45 C46 H46B 109.4 . . ?
C45 C46 C47 111.0(5) . . ?
H46A C46 H46B 108.0 . . ?
C47 C46 H46A 109.4 . . ?
C47 C46 H46B 109.4 . . ?
C46 C47 H47A 108.3 . . ?
C46 C47 H47B 108.3 . . ?
H47A C47 H47B 107.4 . . ?
C48 C47 C46 115.8(5) . . ?
C48 C47 H47A 108.3 . . ?
C48 C47 H47B 108.3 . . ?
C47 C48 H48A 109.5 . . ?
C47 C48 H48B 109.5 . . ?
C47 C48 C49 110.6(6) . . ?
H48A C48 H48B 108.1 . . ?
C49 C48 H48A 109.5 . . ?
C49 C48 H48B 109.5 . . ?
C48 C49 H49A 109.5 . . ?
C48 C49 H49B 109.5 . . ?
C48 C49 H49C 109.5 . . ?
H49A C49 H49B 109.5 . . ?
H49A C49 H49C 109.5 . . ?
H49B C49 H49C 109.5 . . ?
C33 C50 H50A 108.6 . . ?
C33 C50 H50B 108.6 . . ?
H50A C50 H50B 107.6 . . ?
C51 C50 C33 114.5(4) . . ?
C51 C50 H50A 108.6 . . ?
C51 C50 H50B 108.6 . . ?
C50 C51 H51A 109.4 . . ?
C50 C51 H51B 109.4 . . ?
C50 C51 C52 111.4(4) . . ?
H51A C51 H51B 108.0 . . ?
C52 C51 H51A 109.4 . . ?
C52 C51 H51B 109.4 . . ?
C51 C52 H52A 108.7 . . ?
C51 C52 H52B 108.7 . . ?
H52A C52 H52B 107.6 . . ?
C53 C52 C51 114.2(5) . . ?
C53 C52 H52A 108.7 . . ?
C53 C52 H52B 108.7 . . ?
C52 C53 H53A 109.2 . . ?
C52 C53 H53B 109.2 . . ?
H53A C53 H53B 107.9 . . ?
C54 C53 C52 112.2(5) . . ?
C54 C53 H53A 109.2 . . ?
C54 C53 H53B 109.2 . . ?
C53 C54 H54A 109.5 . . ?
C53 C54 H54B 109.5 . . ?
C53 C54 H54C 109.5 . . ?
H54A C54 H54B 109.5 . . ?
H54A C54 H54C 109.5 . . ?
H54B C54 H54C 109.5 . . ?
N1S C1S C2S 177.2(9) . . ?
C1S C2S H2SA 109.5 . . ?
C1S C2S H2SB 109.5 . . ?
C1S C2S H2SC 109.5 . . ?
H2SA C2S H2SB 109.5 . . ?
H2SA C2S H2SC 109.5 . . ?
H2SB C2S H2SC 109.5 . . ?

loop_
_geom_bond_atom_site_label_1
_geom_bond_atom_site_label_2
_geom_bond_distance
_geom_bond_site_symmetry_2
_geom_bond_publ_flag
O1 C25 1.382(5) . ?
O1 C30 1.407(5) . ?
O2 C26 1.370(5) . ?
O2 C35 1.403(6) . ?
O3 C27 1.385(6) . ?
O3 C37 1.415(6) . ?
O4 C28 1.378(6) . ?
O4 C42 1.400(6) . ?
N1 C20 1.359(6) . ?
N1 C25 1.308(6) . ?
N2 C21 1.375(6) . ?
N2 C26 1.282(6) . ?
N3 C8 1.374(7) . ?
N3 C27 1.303(7) . ?
N4 C9 1.381(6) . ?
N4 C28 1.289(7) . ?
C1 C2 1.399(7) . ?
C1 C6 1.410(7) . ?
C1 C16 1.470(7) . ?
C2 H2 0.9500 . ?
C2 C3 1.385(7) . ?
C3 H3 0.9500 . ?
C3 C4 1.397(7) . ?
C4 C5 1.409(7) . ?
C4 C7 1.488(8) . ?
C5 H5 0.9500 . ?
C5 C6 1.383(7) . ?
C6 H6 0.9500 . ?
C7 C8 1.437(7) . ?
C7 C12 1.395(8) . ?
C8 C9 1.393(8) . ?
C9 C10 1.444(8) . ?
C10 C11 1.382(8) . ?
C10 C13 1.468(8) . ?
C11 H11 0.9500 . ?
C11 C12 1.387(8) . ?
C12 H12 0.9500 . ?
C13 C14 1.413(7) . ?
C13 C15 1.403(7) . ?
C14 C14 1.366(12) 7_575 ?
C14 H14 0.9500 . ?
C15 C15 1.362(11) 7_575 ?
C15 H15 0.9500 . ?
C16 C17 1.394(7) . ?
C16 C21 1.422(7) . ?
C17 H17 0.9500 . ?
C17 C18 1.387(8) . ?
C18 H18 0.9500 . ?
C18 C19 1.390(7) . ?
C19 C20 1.440(7) . ?
C19 C22 1.478(8) . ?
C20 C21 1.424(7) . ?
C22 C23 1.399(7) . ?
C22 C24 1.391(7) . ?
C23 C23 1.370(11) 7_575 ?
C23 H23 0.9500 . ?
C24 C24 1.379(10) 7_575 ?
C24 H24 0.9500 . ?
C25 C26 1.419(7) . ?
C27 C28 1.410(8) . ?
C29 H29 0.9500 . ?
C29 C30 1.372(6) . ?
C29 C30 1.372(6) 7_575 ?
C30 C31 1.411(6) . ?
C31 C32 1.378(6) . ?
C31 C33 1.512(6) . ?
C32 H32 0.9500 . ?
C33 H33 1.0000 . ?
C33 C34 1.515(6) . ?
C33 C50 1.540(6) . ?
C34 C35 1.392(6) . ?
C34 C39 1.403(6) . ?
C35 C36 1.386(7) . ?
C36 H36 0.9500 . ?
C36 C37 1.381(7) . ?
C37 C38 1.387(7) . ?
C38 C39 1.399(6) . ?
C38 C40 1.527(7) . ?
C39 H39 0.9500 . ?
C40 H40 1.0000 . ?
C40 C41 1.518(7) . ?
C40 C45 1.540(6) . ?
C41 C42 1.409(7) . ?
C41 C44 1.378(6) . ?
C42 C43 1.372(7) . ?
C43 H43 0.9500 . ?
C44 H44 0.9500 . ?
C45 H45A 0.9900 . ?
C45 H45B 0.9900 . ?
C45 C46 1.507(7) . ?
C46 H46A 0.9900 . ?
C46 H46B 0.9900 . ?
C46 C47 1.527(7) . ?
C47 H47A 0.9900 . ?
C47 H47B 0.9900 . ?
C47 C48 1.504(8) . ?
C48 H48A 0.9900 . ?
C48 H48B 0.9900 . ?
C48 C49 1.525(8) . ?
C49 H49A 0.9800 . ?
C49 H49B 0.9800 . ?
C49 H49C 0.9800 . ?
C50 H50A 0.9900 . ?
C50 H50B 0.9900 . ?
C50 C51 1.525(7) . ?
C51 H51A 0.9900 . ?
C51 H51B 0.9900 . ?
C51 C52 1.532(7) . ?
C52 H52A 0.9900 . ?
C52 H52B 0.9900 . ?
C52 C53 1.524(8) . ?
C53 H53A 0.9900 . ?
C53 H53B 0.9900 . ?
C53 C54 1.485(8) . ?
C54 H54A 0.9800 . ?
C54 H54B 0.9800 . ?
C54 H54C 0.9800 . ?
N1S C1S 1.126(10) . ?
C1S C2S 1.454(11) . ?
C2S H2SA 0.9800 . ?
C2S H2SB 0.9800 . ?
C2S H2SC 0.9800 . ?

loop_
_geom_torsion_atom_site_label_1
_geom_torsion_atom_site_label_2
_geom_torsion_atom_site_label_3
_geom_torsion_atom_site_label_4
_geom_torsion
_geom_torsion_site_symmetry_1
_geom_torsion_site_symmetry_2
_geom_torsion_site_symmetry_3
_geom_torsion_site_symmetry_4
_geom_torsion_publ_flag
O1 C25 C26 O2 -0.1(7) . . . . ?
O1 C25 C26 N2 -175.5(4) . . . . ?
O1 C30 C31 C32 173.3(4) . . . . ?
O1 C30 C31 C33 -6.4(6) . . . . ?
O2 C35 C36 C37 171.3(4) . . . . ?
O3 C27 C28 O4 0.8(7) . . . . ?
O3 C27 C28 N4 -173.7(5) . . . . ?
O3 C37 C38 C39 173.9(4) . . . . ?
O3 C37 C38 C40 -5.5(7) . . . . ?
O4 C42 C43 C42 173.5(4) . . . 7_575 ?
N1 C20 C21 N2 -0.7(8) . . . . ?
N1 C20 C21 C16 174.7(5) . . . . ?
N1 C25 C26 O2 173.9(4) . . . . ?
N1 C25 C26 N2 -1.5(8) . . . . ?
N3 C8 C9 N4 -1.2(8) . . . . ?
N3 C8 C9 C10 176.6(5) . . . . ?
N3 C27 C28 O4 175.5(4) . . . . ?
N3 C27 C28 N4 1.0(8) . . . . ?
N4 C9 C10 C11 -171.5(5) . . . . ?
N4 C9 C10 C13 27.5(8) . . . . ?
C1 C2 C3 C4 0.5(8) . . . . ?
C1 C16 C17 C18 151.9(6) . . . . ?
C1 C16 C21 N2 24.1(8) . . . . ?
C1 C16 C21 C20 -151.4(5) . . . . ?
C2 C1 C6 C5 8.6(8) . . . . ?
C2 C1 C16 C17 152.7(6) . . . . ?
C2 C1 C16 C21 -42.6(9) . . . . ?
C2 C3 C4 C5 8.3(8) . . . . ?
C2 C3 C4 C7 -157.7(5) . . . . ?
C3 C4 C5 C6 -8.5(8) . . . . ?
C3 C4 C7 C8 43.7(9) . . . . ?
C3 C4 C7 C12 -153.2(6) . . . . ?
C4 C5 C6 C1 0.1(9) . . . . ?
C4 C7 C8 N3 -23.4(8) . . . . ?
C4 C7 C8 C9 150.9(5) . . . . ?
C4 C7 C12 C11 -152.8(6) . . . . ?
C5 C4 C7 C8 -122.4(6) . . . . ?
C5 C4 C7 C12 40.6(8) . . . . ?
C6 C1 C2 C3 -8.9(8) . . . . ?
C6 C1 C16 C17 -43.6(8) . . . . ?
C6 C1 C16 C21 121.1(6) . . . . ?
C7 C4 C5 C6 159.0(5) . . . . ?
C7 C8 C9 N4 -175.4(5) . . . . ?
C7 C8 C9 C10 2.5(9) . . . . ?
C8 N3 C27 O3 171.6(4) . . . . ?
C8 N3 C27 C28 -3.1(7) . . . . ?
C8 C7 C12 C11 10.9(9) . . . . ?
C8 C9 C10 C11 10.6(8) . . . . ?
C8 C9 C10 C13 -150.4(6) . . . . ?
C9 N4 C28 O4 -173.4(4) . . . . ?
C9 N4 C28 C27 1.0(8) . . . . ?
C9 C10 C11 C12 -13.2(9) . . . . ?
C9 C10 C13 C14 -42.2(8) . . . . ?
C9 C10 C13 C15 123.5(6) . . . . ?
C10 C11 C12 C7 2.5(10) . . . . ?
C10 C13 C14 C14 154.2(4) . . . 7_575 ?
C10 C13 C15 C15 -155.9(3) . . . 7_575 ?
C11 C10 C13 C14 157.7(6) . . . . ?
C11 C10 C13 C15 -36.5(8) . . . . ?
C12 C7 C8 N3 172.6(5) . . . . ?
C12 C7 C8 C9 -13.1(8) . . . . ?
C13 C10 C11 C12 147.5(6) . . . . ?
C14 C13 C15 C15 11.4(6) . . . 7_575 ?
C15 C13 C14 C14 -11.4(6) . . . 7_575 ?
C16 C1 C2 C3 154.6(5) . . . . ?
C16 C1 C6 C5 -156.7(5) . . . . ?
C16 C17 C18 C19 1.1(10) . . . . ?
C17 C16 C21 N2 -170.5(5) . . . . ?
C17 C16 C21 C20 14.1(8) . . . . ?
C17 C18 C19 C20 10.4(9) . . . . ?
C17 C18 C19 C22 -151.3(6) . . . . ?
C18 C19 C20 N1 173.2(5) . . . . ?
C18 C19 C20 C21 -9.3(8) . . . . ?
C18 C19 C22 C23 32.8(8) . . . . ?
C18 C19 C22 C24 -162.5(5) . . . . ?
C19 C20 C21 N2 -178.2(5) . . . . ?
C19 C20 C21 C16 -2.8(8) . . . . ?
C19 C22 C23 C23 153.8(3) . . . 7_575 ?
C19 C22 C24 C24 -152.1(4) . . . 7_575 ?
C20 N1 C25 O1 172.4(4) . . . . ?
C20 N1 C25 C26 -1.7(7) . . . . ?
C20 C19 C22 C23 -128.1(5) . . . . ?
C20 C19 C22 C24 36.7(8) . . . . ?
C21 N2 C26 O2 -171.8(4) . . . . ?
C21 N2 C26 C25 3.5(8) . . . . ?
C21 C16 C17 C18 -13.4(9) . . . . ?
C22 C19 C20 N1 -24.7(8) . . . . ?
C22 C19 C20 C21 152.9(5) . . . . ?
C23 C22 C24 C24 12.5(6) . . . 7_575 ?
C24 C22 C23 C23 -12.5(6) . . . 7_575 ?
C25 O1 C30 C29 -75.6(6) . . . . ?
C25 O1 C30 C31 111.7(5) . . . . ?
C25 N1 C20 C19 -179.8(5) . . . . ?
C25 N1 C20 C21 2.7(7) . . . . ?
C26 O2 C35 C34 -112.3(5) . . . . ?
C26 O2 C35 C36 76.9(6) . . . . ?
C26 N2 C21 C16 -177.9(5) . . . . ?
C26 N2 C21 C20 -2.4(8) . . . . ?
C27 O3 C37 C36 -74.8(6) . . . . ?
C27 O3 C37 C38 110.9(5) . . . . ?
C27 N3 C8 C7 177.5(5) . . . . ?
C27 N3 C8 C9 3.2(8) . . . . ?
C28 O4 C42 C41 -111.3(5) . . . . ?
C28 O4 C42 C43 75.6(7) . . . . ?
C28 N4 C9 C8 -0.9(8) . . . . ?
C28 N4 C9 C10 -178.8(5) . . . . ?
C29 C30 C31 C32 0.8(8) . . . . ?
C29 C30 C31 C33 -178.9(5) . . . . ?
C30 O1 C25 N1 86.7(5) . . . . ?
C30 O1 C25 C26 -99.0(5) . . . . ?
C30 C29 C30 O1 -173.1(3) 7_575 . . . ?
C30 C29 C30 C31 -0.9(9) 7_575 . . . ?
C30 C31 C32 C31 -0.6(9) . . . 7_575 ?
C30 C31 C33 C34 -91.6(5) . . . . ?
C30 C31 C33 C50 140.7(4) . . . . ?
C31 C33 C34 C35 90.3(5) . . . . ?
C31 C33 C34 C39 -87.3(5) . . . . ?
C31 C33 C50 C51 -171.6(4) . . . . ?
C32 C31 C33 C34 88.8(6) . . . . ?
C32 C31 C33 C50 -38.9(7) . . . . ?
C33 C31 C32 C31 179.0(4) . . . 7_575 ?
C33 C34 C35 O2 9.1(7) . . . . ?
C33 C34 C35 C36 179.6(4) . . . . ?
C33 C34 C39 C38 -179.2(4) . . . . ?
C33 C50 C51 C52 179.5(4) . . . . ?
C34 C33 C50 C51 62.7(6) . . . . ?
C34 C35 C36 C37 1.0(7) . . . . ?
C35 O2 C26 N2 -87.1(6) . . . . ?
C35 O2 C26 C25 97.5(5) . . . . ?
C35 C34 C39 C38 3.0(7) . . . . ?
C35 C36 C37 O3 -173.3(4) . . . . ?
C35 C36 C37 C38 0.5(8) . . . . ?
C36 C37 C38 C39 -0.2(8) . . . . ?
C36 C37 C38 C40 -179.6(5) . . . . ?
C37 O3 C27 N3 84.6(6) . . . . ?
C37 O3 C27 C28 -100.4(6) . . . . ?
C37 C38 C39 C34 -1.7(7) . . . . ?
C37 C38 C40 C41 -91.6(6) . . . . ?
C37 C38 C40 C45 142.3(5) . . . . ?
C38 C40 C41 C42 93.3(5) . . . . ?
C38 C40 C41 C44 -87.5(6) . . . . ?
C38 C40 C45 C46 -61.7(6) . . . . ?
C39 C34 C35 O2 -173.1(4) . . . . ?
C39 C34 C35 C36 -2.7(7) . . . . ?
C39 C38 C40 C41 89.1(6) . . . . ?
C39 C38 C40 C45 -37.0(7) . . . . ?
C40 C38 C39 C34 177.7(5) . . . . ?
C40 C41 C42 O4 5.1(6) . . . . ?
C40 C41 C42 C43 178.3(5) . . . . ?
C40 C41 C44 C41 -177.8(4) . . . 7_575 ?
C40 C45 C46 C47 164.1(4) . . . . ?
C41 C40 C45 C46 173.7(4) . . . . ?
C41 C42 C43 C42 0.6(10) . . . 7_575 ?
C42 O4 C28 N4 -87.4(6) . . . . ?
C42 O4 C28 C27 98.0(6) . . . . ?
C42 C41 C44 C41 1.5(9) . . . 7_575 ?
C44 C41 C42 O4 -174.2(4) . . . . ?
C44 C41 C42 C43 -1.0(7) . . . . ?
C45 C40 C41 C42 -140.1(4) . . . . ?
C45 C40 C41 C44 39.2(6) . . . . ?
C45 C46 C47 C48 174.0(5) . . . . ?
C46 C47 C48 C49 179.1(6) . . . . ?
C50 C33 C34 C35 -143.1(5) . . . . ?
C50 C33 C34 C39 39.3(6) . . . . ?
C50 C51 C52 C53 -169.6(5) . . . . ?
C51 C52 C53 C54 74.2(7) . . . . ?

loop_
_smtbx_masks_void_nr
_smtbx_masks_void_average_x
_smtbx_masks_void_average_y
_smtbx_masks_void_average_z
_smtbx_masks_void_volume
_smtbx_masks_void_count_electrons
_smtbx_masks_void_content
1 0.000 0.000 0.500 74.4 0.0 ?
2 -0.089 0.250 0.892 269.4 76.0 ?
3 0.000 0.500 0.500 74.4 0.0 ?
4 0.089 0.750 0.108 269.4 75.1 ?
5 0.242 0.250 0.265 18.6 0.0 ?
6 0.411 0.250 0.608 269.4 75.2 ?
7 0.258 0.750 0.765 18.6 0.0 ?
8 0.500 0.000 1.000 74.4 0.0 ?
9 0.500 0.500 0.000 74.4 0.0 ?
10 0.589 0.750 0.392 269.4 73.6 ?
11 0.742 0.250 0.235 18.6 0.0 ?
12 0.758 0.750 0.735 18.6 0.0 ?
